data_2231456
loop_
_publ_author_name
'Zhu, Yu-Lin'
'Xiao, Guo-Lan'
'Chen, Yan-Fen'
'Chen, Rui-Ting'
'Zhou, Ying'

_publ_section_title
;
 2,2'-[(1<i>E</i>)-3-Phenylprop-2-ene-1,1-diyl]bis(3-hydroxy-5,5-dimethylcyclohex-2-en-1-one)
;
_journal_coeditor_code CV5137
_journal_issue 9
_journal_name_full 'Acta Crystallographica Section E'
_journal_page_first o2398
_journal_paper_doi 10.1107/S1600536811033745
_journal_volume 67
_journal_year 2011
_chemical_formula_iupac 'C25 H30 O4'
_chemical_formula_moiety 'C25 H30 O4'
_chemical_formula_sum 'C25 H30 O4'
_chemical_formula_weight 394.49
_chemical_name_systematic
;
2,2'-[(1<i>E</i>)-3-Phenylprop-2-ene-1,1-diyl]bis(3-hydroxy-5,5-
dimethylcyclohex-2-en-1-one)
;
_space_group_IT_number 2
_symmetry_cell_setting triclinic
_symmetry_space_group_name_Hall '-P 1'
_symmetry_space_group_name_H-M 'P -1'
_atom_sites_solution_hydrogens geom
_atom_sites_solution_primary direct
_atom_sites_solution_secondary difmap
_audit_creation_method SHELXL97
_cell_angle_alpha 82.804(3)
_cell_angle_beta 81.062(3)
_cell_angle_gamma 76.927(3)
_cell_formula_units_Z 2
_cell_length_a 5.9465(15)
_cell_length_b 11.214(3)
_cell_length_c 17.170(4)
_cell_measurement_reflns_used 2118
_cell_measurement_temperature 293(2)
_cell_measurement_theta_max 27.19
_cell_measurement_theta_min 2.32
_cell_volume 1096.9(5)
_computing_cell_refinement 'SAINT (Bruker, 2004)'
_computing_data_collection 'APEX2 (Bruker, 2004)'
_computing_data_reduction 'SAINT (Bruker, 2004)'
_computing_molecular_graphics 'SHELXTL (Sheldrick, 2008)'
_computing_publication_material 'SHELXTL (Sheldrick, 2008)'
_computing_structure_refinement 'SHELXL97 (Sheldrick, 2008)'
_computing_structure_solution 'SHELXS97 (Sheldrick, 2008)'
_diffrn_ambient_temperature 293(2)
_diffrn_measured_fraction_theta_full 0.963
_diffrn_measured_fraction_theta_max 0.963
_diffrn_measurement_device_type 'Bruker APEXII area-detector'
_diffrn_measurement_method '\f and \w'
_diffrn_radiation_monochromator graphite
_diffrn_radiation_source 'fine-focus sealed tube'
_diffrn_radiation_type MoK\a
_diffrn_radiation_wavelength 0.71073
_diffrn_reflns_av_R_equivalents 0.0203
_diffrn_reflns_av_sigmaI/netI 0.0231
_diffrn_reflns_limit_h_max 6
_diffrn_reflns_limit_h_min -7
_diffrn_reflns_limit_k_max 13
_diffrn_reflns_limit_k_min -13
_diffrn_reflns_limit_l_max 9
_diffrn_reflns_limit_l_min -21
_diffrn_reflns_number 11804
_diffrn_reflns_theta_full 25.99
_diffrn_reflns_theta_max 25.99
_diffrn_reflns_theta_min 1.87
_exptl_absorpt_coefficient_mu 0.080
_exptl_absorpt_correction_T_max 0.9843
_exptl_absorpt_correction_T_min 0.9765
_exptl_absorpt_correction_type multi-scan
_exptl_absorpt_process_details '(SADABS; Bruker, 2004)'
_exptl_crystal_colour colourless
_exptl_crystal_density_diffrn 1.194
_exptl_crystal_density_method 'not measured'
_exptl_crystal_description block
_exptl_crystal_F_000 424
_exptl_crystal_size_max 0.30
_exptl_crystal_size_mid 0.28
_exptl_crystal_size_min 0.20
_refine_diff_density_max 0.291
_refine_diff_density_min -0.204
_refine_ls_extinction_coef 0.0130(19)
_refine_ls_extinction_expression Fc^*^=kFc[1+0.001xFc^2^\l^3^/sin(2\q)]^-1/4^
_refine_ls_extinction_method 'SHELXL97 (Sheldrick, 2008)'
_refine_ls_goodness_of_fit_ref 1.021
_refine_ls_hydrogen_treatment constr
_refine_ls_matrix_type full
_refine_ls_number_parameters 269
_refine_ls_number_reflns 4149
_refine_ls_number_restraints 0
_refine_ls_restrained_S_all 1.021
_refine_ls_R_factor_all 0.0811
_refine_ls_R_factor_gt 0.0711
_refine_ls_shift/su_max 0.000
_refine_ls_shift/su_mean 0.000
_refine_ls_structure_factor_coef Fsqd
_refine_ls_weighting_details 'calc w = 1/[\s^2^(Fo^2^)+(0.0190P)^2^+1.9414P] where P=(Fo^2^+2Fc^2^)/3'
_refine_ls_weighting_scheme calc
_refine_ls_wR_factor_gt 0.1473
_refine_ls_wR_factor_ref 0.1535
_reflns_number_gt 3560
_reflns_number_total 4149
_reflns_threshold_expression I>2\s(I)
_cod_data_source_file cv5137.cif
_cod_data_source_block I
_cod_database_code 2231456
_cod_database_fobs_code 2231456

loop_
_symmetry_equiv_pos_as_xyz
'x, y, z'
'-x, -y, -z'

loop_
_atom_site_type_symbol
_atom_site_label
_atom_site_fract_x
_atom_site_fract_y
_atom_site_fract_z
_atom_site_U_iso_or_equiv
_atom_site_adp_type
_atom_site_calc_flag
_atom_site_refinement_flags
_atom_site_occupancy
_atom_site_symmetry_multiplicity
C C6 0.2857(5) 0.8045(2) 0.81379(16) 0.0357(6) Uani d . 1 1
C C5 0.4316(5) 0.7081(2) 0.85206(16) 0.0374(6) Uani d . 1 1
C C1 0.0541(5) 0.8394(3) 0.85021(17) 0.0429(7) Uani d . 1 1
C C4 0.3647(6) 0.6518(3) 0.93287(17) 0.0506(8) Uani d . 1 1
H H4A 0.5010 0.6299 0.9604 0.061 Uiso calc R 1 1
H H4B 0.3156 0.5764 0.9283 0.061 Uiso calc R 1 1
C C2 -0.0248(6) 0.7860(3) 0.93157(19) 0.0576(9) Uani d . 1 1
H H2A -0.1034 0.7208 0.9267 0.069 Uiso calc R 1 1
H H2B -0.1377 0.8494 0.9586 0.069 Uiso calc R 1 1
C C3 0.1700(6) 0.7341(3) 0.98281(17) 0.0514(8) Uani d . 1 1
C C7 0.2611(8) 0.8383(4) 1.0080(2) 0.0740(11) Uani d . 1 1
H H7A 0.3860 0.8043 1.0389 0.111 Uiso calc R 1 1
H H7B 0.1375 0.8896 1.0392 0.111 Uiso calc R 1 1
H H7C 0.3169 0.8863 0.9619 0.111 Uiso calc R 1 1
C C8 0.0803(8) 0.6583(4) 1.0562(2) 0.0821(13) Uani d . 1 1
H H8A 0.0167 0.5950 1.0405 0.123 Uiso calc R 1 1
H H8B -0.0386 0.7107 1.0883 0.123 Uiso calc R 1 1
H H8C 0.2064 0.6215 1.0861 0.123 Uiso calc R 1 1
C C9 0.3718(4) 0.8650(2) 0.73423(15) 0.0342(6) Uani d . 1 1
H H9 0.5418 0.8459 0.7315 0.041 Uiso calc R 1 1
C C20 0.3317(5) 1.2099(2) 0.75974(16) 0.0379(6) Uani d . 1 1
C C18 0.3039(5) 1.0046(2) 0.72762(16) 0.0398(6) Uani d . 1 1
H H18 0.1955 1.0426 0.6938 0.048 Uiso calc R 1 1
C C19 0.3858(5) 1.0746(2) 0.76568(18) 0.0427(7) Uani d . 1 1
H H19 0.4901 1.0350 0.8005 0.051 Uiso calc R 1 1
C C21 0.1371(5) 1.2795(3) 0.72830(18) 0.0458(7) Uani d . 1 1
H H21 0.0347 1.2401 0.7110 0.055 Uiso calc R 1 1
C C25 0.4806(6) 1.2720(3) 0.78509(18) 0.0482(7) Uani d . 1 1
H H25 0.6132 1.2275 0.8060 0.058 Uiso calc R 1 1
C C23 0.2417(7) 1.4659(3) 0.7482(2) 0.0605(9) Uani d . 1 1
H H23 0.2115 1.5514 0.7444 0.073 Uiso calc R 1 1
C C24 0.4348(7) 1.3986(3) 0.7797(2) 0.0593(9) Uani d . 1 1
H H24 0.5354 1.4387 0.7975 0.071 Uiso calc R 1 1
C C22 0.0926(6) 1.4064(3) 0.7221(2) 0.0573(9) Uani d . 1 1
H H22 -0.0381 1.4516 0.7004 0.069 Uiso calc R 1 1
C C10 0.3235(5) 0.8101(2) 0.66340(15) 0.0355(6) Uani d . 1 1
C C11 0.4927(5) 0.7122(2) 0.63160(16) 0.0395(6) Uani d . 1 1
C C15 0.1190(5) 0.8469(3) 0.62977(16) 0.0404(6) Uani d . 1 1
C C12 0.4642(6) 0.6603(3) 0.55792(18) 0.0521(8) Uani d . 1 1
H H12A 0.3949 0.5890 0.5732 0.063 Uiso calc R 1 1
H H12B 0.6169 0.6329 0.5288 0.063 Uiso calc R 1 1
C C13 0.3140(6) 0.7512(3) 0.50335(17) 0.0494(7) Uani d . 1 1
C C14 0.0882(5) 0.8041(3) 0.55416(18) 0.0523(8) Uani d . 1 1
H H14A 0.0015 0.8728 0.5234 0.063 Uiso calc R 1 1
H H14B -0.0049 0.7418 0.5664 0.063 Uiso calc R 1 1
C C16 0.4406(7) 0.8516(3) 0.4663(2) 0.0679(10) Uani d . 1 1
H H16A 0.3454 0.9085 0.4320 0.102 Uiso calc R 1 1
H H16B 0.5847 0.8157 0.4362 0.102 Uiso calc R 1 1
H H16C 0.4721 0.8941 0.5072 0.102 Uiso calc R 1 1
C C17 0.2593(8) 0.6843(4) 0.4381(2) 0.0787(12) Uani d . 1 1
H H17A 0.1771 0.6215 0.4618 0.118 Uiso calc R 1 1
H H17B 0.4020 0.6474 0.4077 0.118 Uiso calc R 1 1
H H17C 0.1646 0.7421 0.4040 0.118 Uiso calc R 1 1
O O3 0.6399(3) 0.65715(19) 0.81993(12) 0.0469(5) Uani d . 1 1
H H3 0.6525 0.6755 0.7719 0.070 Uiso calc R 1 1
O O1 0.6739(4) 0.66073(19) 0.66454(12) 0.0501(5) Uani d . 1 1
O O2 -0.0650(4) 0.9210(2) 0.66144(13) 0.0554(6) Uani d . 1 1
H H2 -0.0526 0.9260 0.7078 0.083 Uiso calc R 1 1
O O4 -0.1002(4) 0.9153(2) 0.81522(13) 0.0588(6) Uani d . 1 1

loop_
_atom_site_aniso_label
_atom_site_aniso_U_11
_atom_site_aniso_U_22
_atom_site_aniso_U_33
_atom_site_aniso_U_12
_atom_site_aniso_U_13
_atom_site_aniso_U_23
C6 0.0404(14) 0.0296(13) 0.0385(14) -0.0068(11) -0.0109(11) -0.0022(10)
C5 0.0417(15) 0.0331(13) 0.0377(14) -0.0070(11) -0.0087(11) -0.0025(11)
C1 0.0365(15) 0.0466(16) 0.0442(16) -0.0036(12) -0.0084(12) -0.0052(13)
C4 0.063(2) 0.0411(16) 0.0410(16) -0.0011(14) -0.0069(14) 0.0042(13)
C2 0.0456(18) 0.076(2) 0.0470(18) -0.0086(16) -0.0009(14) -0.0033(16)
C3 0.0582(19) 0.0573(19) 0.0348(15) -0.0079(15) -0.0048(13) 0.0016(13)
C7 0.090(3) 0.076(3) 0.058(2) -0.006(2) -0.020(2) -0.0202(19)
C8 0.094(3) 0.092(3) 0.046(2) -0.009(2) 0.003(2) 0.008(2)
C9 0.0320(13) 0.0282(12) 0.0403(14) -0.0028(10) -0.0063(11) 0.0007(10)
C20 0.0396(14) 0.0348(14) 0.0373(14) -0.0053(11) -0.0014(11) -0.0055(11)
C18 0.0470(16) 0.0309(13) 0.0404(15) -0.0041(12) -0.0124(12) 0.0014(11)
C19 0.0408(15) 0.0347(14) 0.0519(17) 0.0003(12) -0.0159(13) -0.0048(12)
C21 0.0474(17) 0.0377(15) 0.0522(17) -0.0039(13) -0.0116(13) -0.0069(13)
C25 0.0503(17) 0.0484(17) 0.0492(17) -0.0129(14) -0.0095(14) -0.0087(14)
C23 0.082(3) 0.0341(16) 0.063(2) -0.0151(17) 0.0035(18) -0.0068(15)
C24 0.070(2) 0.0486(18) 0.066(2) -0.0238(17) -0.0063(18) -0.0157(16)
C22 0.064(2) 0.0383(16) 0.062(2) 0.0031(15) -0.0098(17) 0.0021(14)
C10 0.0381(14) 0.0300(13) 0.0369(14) -0.0073(11) -0.0034(11) 0.0013(10)
C11 0.0435(15) 0.0321(13) 0.0374(14) -0.0052(12) 0.0009(12) 0.0043(11)
C15 0.0406(15) 0.0373(14) 0.0420(15) -0.0073(12) -0.0036(12) -0.0031(12)
C12 0.069(2) 0.0375(15) 0.0447(17) -0.0006(14) -0.0048(15) -0.0065(13)
C13 0.063(2) 0.0474(17) 0.0367(15) -0.0073(15) -0.0066(14) -0.0069(13)
C14 0.0488(18) 0.061(2) 0.0493(18) -0.0090(15) -0.0148(14) -0.0093(15)
C16 0.082(3) 0.063(2) 0.049(2) -0.0109(19) -0.0005(18) 0.0112(16)
C17 0.106(3) 0.076(3) 0.055(2) -0.002(2) -0.024(2) -0.0255(19)
O3 0.0456(12) 0.0445(11) 0.0429(11) 0.0047(9) -0.0072(9) 0.0005(9)
O1 0.0460(12) 0.0466(12) 0.0470(12) 0.0077(9) -0.0030(9) -0.0001(9)
O2 0.0422(12) 0.0646(14) 0.0536(13) 0.0089(10) -0.0110(10) -0.0155(11)
O4 0.0404(12) 0.0707(15) 0.0545(13) 0.0098(11) -0.0093(10) -0.0009(11)

loop_
_atom_type_symbol
_atom_type_description
_atom_type_scat_dispersion_real
_atom_type_scat_dispersion_imag
_atom_type_scat_source
C C 0.0033 0.0016 'International Tables Vol C Tables 4.2.6.8 and 6.1.1.4'
H H 0.0000 0.0000 'International Tables Vol C Tables 4.2.6.8 and 6.1.1.4'
O O 0.0106 0.0060 'International Tables Vol C Tables 4.2.6.8 and 6.1.1.4'

loop_
_geom_angle_atom_site_label_1
_geom_angle_atom_site_label_2
_geom_angle_atom_site_label_3
_geom_angle_site_symmetry_1
_geom_angle
C5 C6 C1 . 117.4(3)
C5 C6 C9 . 120.6(2)
C1 C6 C9 . 122.0(2)
O3 C5 C6 . 123.2(2)
O3 C5 C4 . 113.6(2)
C6 C5 C4 . 123.2(3)
O4 C1 C6 . 122.0(3)
O4 C1 C2 . 116.4(3)
C6 C1 C2 . 121.6(3)
C5 C4 C3 . 114.5(2)
C5 C4 H4A . 108.6
C3 C4 H4A . 108.6
C5 C4 H4B . 108.6
C3 C4 H4B . 108.6
H4A C4 H4B . 107.6
C1 C2 C3 . 114.7(3)
C1 C2 H2A . 108.6
C3 C2 H2A . 108.6
C1 C2 H2B . 108.6
C3 C2 H2B . 108.6
H2A C2 H2B . 107.6
C8 C3 C7 . 109.4(3)
C8 C3 C4 . 109.6(3)
C7 C3 C4 . 110.1(3)
C8 C3 C2 . 110.1(3)
C7 C3 C2 . 110.4(3)
C4 C3 C2 . 107.3(3)
C3 C7 H7A . 109.5
C3 C7 H7B . 109.5
H7A C7 H7B . 109.5
C3 C7 H7C . 109.5
H7A C7 H7C . 109.5
H7B C7 H7C . 109.5
C3 C8 H8A . 109.5
C3 C8 H8B . 109.5
H8A C8 H8B . 109.5
C3 C8 H8C . 109.5
H8A C8 H8C . 109.5
H8B C8 H8C . 109.5
C6 C9 C18 . 113.8(2)
C6 C9 C10 . 114.3(2)
C18 C9 C10 . 113.0(2)
C6 C9 H9 . 104.8
C18 C9 H9 . 104.8
C10 C9 H9 . 104.8
C21 C20 C25 . 117.8(3)
C21 C20 C19 . 122.3(3)
C25 C20 C19 . 119.9(3)
C19 C18 C9 . 124.9(3)
C19 C18 H18 . 117.6
C9 C18 H18 . 117.6
C18 C19 C20 . 127.1(3)
C18 C19 H19 . 116.4
C20 C19 H19 . 116.4
C22 C21 C20 . 121.1(3)
C22 C21 H21 . 119.4
C20 C21 H21 . 119.4
C24 C25 C20 . 121.0(3)
C24 C25 H25 . 119.5
C20 C25 H25 . 119.5
C24 C23 C22 . 119.7(3)
C24 C23 H23 . 120.2
C22 C23 H23 . 120.2
C23 C24 C25 . 120.3(3)
C23 C24 H24 . 119.8
C25 C24 H24 . 119.8
C23 C22 C21 . 120.0(3)
C23 C22 H22 . 120.0
C21 C22 H22 . 120.0
C15 C10 C11 . 117.5(3)
C15 C10 C9 . 124.0(2)
C11 C10 C9 . 118.5(2)
O1 C11 C10 1 122.4(3)
O1 C11 C10 . 122.4(3)
O1 C11 C12 1 116.5(2)
O1 C11 C12 . 116.5(2)
C10 C11 C12 . 121.1(3)
O2 C15 C10 . 123.4(3)
O2 C15 C14 . 113.8(3)
C10 C15 C14 . 122.9(3)
C11 C12 C13 . 113.9(2)
C11 C12 H12A . 108.8
C13 C12 H12A . 108.8
C11 C12 H12B . 108.8
C13 C12 H12B . 108.8
H12A C12 H12B . 107.7
C16 C13 C14 . 111.0(3)
C16 C13 C12 . 109.8(3)
C14 C13 C12 . 106.9(3)
C16 C13 C17 . 109.7(3)
C14 C13 C17 . 109.4(3)
C12 C13 C17 . 110.0(3)
C15 C14 C13 . 114.8(3)
C15 C14 H14A . 108.6
C13 C14 H14A . 108.6
C15 C14 H14B . 108.6
C13 C14 H14B . 108.6
H14A C14 H14B . 107.5
C13 C16 H16A . 109.5
C13 C16 H16B . 109.5
H16A C16 H16B . 109.5
C13 C16 H16C . 109.5
H16A C16 H16C . 109.5
H16B C16 H16C . 109.5
C13 C17 H17A . 109.5
C13 C17 H17B . 109.5
H17A C17 H17B . 109.5
C13 C17 H17C . 109.5
H17A C17 H17C . 109.5
H17B C17 H17C . 109.5
C5 O3 H3 . 109.5
C15 O2 H2 . 109.5

loop_
_geom_bond_atom_site_label_1
_geom_bond_atom_site_label_2
_geom_bond_site_symmetry_2
_geom_bond_distance
C6 C5 . 1.388(4)
C6 C1 . 1.411(4)
C6 C9 . 1.515(4)
C5 O3 . 1.308(3)
C5 C4 . 1.485(4)
C1 O4 . 1.272(3)
C1 C2 . 1.498(4)
C4 C3 . 1.528(4)
C4 H4A . 0.9700
C4 H4B . 0.9700
C2 C3 . 1.529(4)
C2 H2A . 0.9700
C2 H2B . 0.9700
C3 C8 . 1.524(5)
C3 C7 . 1.527(5)
C7 H7A . 0.9600
C7 H7B . 0.9600
C7 H7C . 0.9600
C8 H8A . 0.9600
C8 H8B . 0.9600
C8 H8C . 0.9600
C9 C18 . 1.520(3)
C9 C10 . 1.522(4)
C9 H9 . 0.9800
C20 C21 . 1.385(4)
C20 C25 . 1.391(4)
C20 C19 . 1.472(4)
C18 C19 . 1.297(4)
C18 H18 . 0.9300
C19 H19 . 0.9300
C21 C22 . 1.381(4)
C21 H21 . 0.9300
C25 C24 . 1.378(4)
C25 H25 . 0.9300
C23 C24 . 1.371(5)
C23 C22 . 1.377(5)
C23 H23 . 0.9300
C24 H24 . 0.9300
C22 H22 . 0.9300
C10 C15 . 1.383(4)
C10 C11 . 1.413(4)
C11 O1 1 1.280(3)
C11 O1 . 1.280(3)
C11 C12 . 1.504(4)
C15 O2 . 1.304(3)
C15 C14 . 1.490(4)
C12 C13 . 1.524(4)
C12 H12A . 0.9700
C12 H12B . 0.9700
C13 C16 . 1.514(5)
C13 C14 . 1.523(4)
C13 C17 . 1.536(4)
C14 H14A . 0.9700
C14 H14B . 0.9700
C16 H16A . 0.9600
C16 H16B . 0.9600
C16 H16C . 0.9600
C17 H17A . 0.9600
C17 H17B . 0.9600
C17 H17C . 0.9600
O3 H3 . 0.8200
O2 H2 . 0.8200

loop_
_geom_hbond_atom_site_label_D
_geom_hbond_atom_site_label_H
_geom_hbond_atom_site_label_A
_geom_hbond_site_symmetry_A
_geom_hbond_distance_DH
_geom_hbond_distance_HA
_geom_hbond_distance_DA
_geom_hbond_angle_DHA
O2 H2 O4 . 0.82 1.82 2.610(3) 162.7
O3 H3 O1 . 0.82 1.85 2.640(3) 160.1
C19 H19 O4 1_655 0.93 2.54 3.349(3) 146.3
C14 H14B O1 1_455 0.97 2.59 3.439(4) 146.0

loop_
_geom_torsion_atom_site_label_1
_geom_torsion_atom_site_label_2
_geom_torsion_atom_site_label_3
_geom_torsion_atom_site_label_4
_geom_torsion_site_symmetry_1
_geom_torsion_site_symmetry_4
_geom_torsion
C1 C6 C5 O3 . . 171.1(3)
C9 C6 C5 O3 . . -6.2(4)
C1 C6 C5 C4 . . -7.9(4)
C9 C6 C5 C4 . . 174.8(3)
C5 C6 C1 O4 . . -170.8(3)
C9 C6 C1 O4 . . 6.5(4)
C5 C6 C1 C2 . . 7.5(4)
C9 C6 C1 C2 . . -175.2(3)
O3 C5 C4 C3 . . 159.0(3)
C6 C5 C4 C3 . . -21.9(4)
O4 C1 C2 C3 . . -159.0(3)
C6 C1 C2 C3 . . 22.6(4)
C5 C4 C3 C8 . . 167.7(3)
C5 C4 C3 C7 . . -72.0(4)
C5 C4 C3 C2 . . 48.1(4)
C1 C2 C3 C8 . . -167.7(3)
C1 C2 C3 C7 . . 71.4(4)
C1 C2 C3 C4 . . -48.5(4)
C5 C6 C9 C18 . . -135.7(3)
C1 C6 C9 C18 . . 47.1(3)
C5 C6 C9 C10 . . 92.5(3)
C1 C6 C9 C10 . . -84.7(3)
C6 C9 C18 C19 . . 69.0(4)
C10 C9 C18 C19 . . -158.5(3)
C9 C18 C19 C20 . . 178.0(3)
C21 C20 C19 C18 . . 18.1(5)
C25 C20 C19 C18 . . -160.8(3)
C25 C20 C21 C22 . . 0.1(4)
C19 C20 C21 C22 . . -178.9(3)
C21 C20 C25 C24 . . 0.5(4)
C19 C20 C25 C24 . . 179.5(3)
C22 C23 C24 C25 . . 0.3(5)
C20 C25 C24 C23 . . -0.7(5)
C24 C23 C22 C21 . . 0.4(5)
C20 C21 C22 C23 . . -0.6(5)
C6 C9 C10 C15 . . 87.1(3)
C18 C9 C10 C15 . . -45.1(4)
C6 C9 C10 C11 . . -90.3(3)
C18 C9 C10 C11 . . 137.5(2)
C15 C10 C11 O1 . 1 -170.8(3)
C9 C10 C11 O1 . 1 6.7(4)
C15 C10 C11 O1 . . -170.8(3)
C9 C10 C11 O1 . . 6.7(4)
C15 C10 C11 C12 . . 7.2(4)
C9 C10 C11 C12 . . -175.2(2)
C11 C10 C15 O2 . . 168.1(3)
C9 C10 C15 O2 . . -9.3(4)
C11 C10 C15 C14 . . -11.2(4)
C9 C10 C15 C14 . . 171.5(3)
O1 C11 C12 C13 1 . -155.9(3)
O1 C11 C12 C13 . . -155.9(3)
C10 C11 C12 C13 . . 25.9(4)
C11 C12 C13 C16 . . 69.2(4)
C11 C12 C13 C14 . . -51.3(4)
C11 C12 C13 C17 . . -170.0(3)
O2 C15 C14 C13 . . 162.1(3)
C10 C15 C14 C13 . . -18.5(4)
C16 C13 C14 C15 . . -71.7(4)
C12 C13 C14 C15 . . 48.0(4)
C17 C13 C14 C15 . . 167.0(3)
